data_7718409
loop_
_publ_author_name
'Baranov, Andrey Yu'
'Doronina, Evgeniya P.'
'Bagryanskaya, Irina Yu'
'Metlina, Daria A.'
'Rakhmanova, Mariana I.'
'Taydakov, Ilya V.'
'Artem'ev, Alexander V.'

_publ_section_title
;
 Brightly emissive octahedral Cu<sub>4</sub>X<sub>4</sub> clusters showing
 polymorphic-dependent and mechanochromic phosphorescence.
;
_journal_issue 17
_journal_name_full 'Dalton transactions (Cambridge, England : 2003)'
_journal_page_first 7014
_journal_page_last 7022
_journal_paper_doi 10.1039/d5dt00103j
_journal_volume 54
_journal_year 2025
_chemical_formula_moiety 'C28 H34 Cu4 I4 N4 P2'
_chemical_formula_sum 'C28 H34 Cu4 I4 N4 P2'
_chemical_formula_weight 1250.29
_chemical_name_systematic
;
 copper iodide complex with bis(2-pyridyl)-t-butylphosphine (polymorph 1)
;
_space_group_crystal_system monoclinic
_space_group_IT_number 14
_space_group_name_Hall '-P 2yn'
_space_group_name_H-M_alt 'P 1 21/n 1'
_atom_sites_solution_hydrogens geom
_audit_creation_method SHELXL-2018/3
_audit_update_record
;
2025-03-20 deposited with the CCDC.	2025-03-25 downloaded from the CCDC.
;
_cell_angle_alpha 90
_cell_angle_beta 102.280(5)
_cell_angle_gamma 90
_cell_formula_units_Z 2
_cell_length_a 9.4354(15)
_cell_length_b 14.921(2)
_cell_length_c 13.4326(19)
_cell_measurement_reflns_used 9919
_cell_measurement_temperature 296(2)
_cell_measurement_theta_max 27.46
_cell_measurement_theta_min 2.41
_cell_volume 1847.8(5)
_computing_cell_refinement 'Bruker SAINT'
_computing_data_collection 'Bruker APEX2'
_computing_data_reduction 'Bruker SAINT'
_computing_molecular_graphics 'Bruker SHELXTL'
_computing_publication_material 'Bruker SHELXTL'
_computing_structure_refinement 'SHELXL-2018/3 (Sheldrick, 2018)'
_computing_structure_solution 'SHELXT 2014/5 (Sheldrick, 2014)'
_diffrn_ambient_temperature 296(2)
_diffrn_measured_fraction_theta_full 0.999
_diffrn_measured_fraction_theta_max 0.999
_diffrn_measurement_device_type 'Bruker APEX-II CCD'
_diffrn_measurement_method '\f and \w scans'
_diffrn_radiation_type MoK\a
_diffrn_radiation_wavelength 0.71073
_diffrn_reflns_av_R_equivalents 0.0592
_diffrn_reflns_av_unetI/netI 0.0357
_diffrn_reflns_Laue_measured_fraction_full 0.999
_diffrn_reflns_Laue_measured_fraction_max 0.999
_diffrn_reflns_limit_h_max 11
_diffrn_reflns_limit_h_min -11
_diffrn_reflns_limit_k_max 17
_diffrn_reflns_limit_k_min -17
_diffrn_reflns_limit_l_max 16
_diffrn_reflns_limit_l_min -16
_diffrn_reflns_number 20624
_diffrn_reflns_point_group_measured_fraction_full 0.999
_diffrn_reflns_point_group_measured_fraction_max 0.999
_diffrn_reflns_theta_full 25.242
_diffrn_reflns_theta_max 25.349
_diffrn_reflns_theta_min 2.066
_diffrn_source 'sealed tube'
_exptl_absorpt_coefficient_mu 5.723
_exptl_absorpt_correction_T_max 0.9281
_exptl_absorpt_correction_T_min 0.6899
_exptl_absorpt_correction_type multi-scan
_exptl_absorpt_process_details SADABS
_exptl_crystal_colour colourless
_exptl_crystal_density_diffrn 2.247
_exptl_crystal_density_method 'not measured'
_exptl_crystal_description plate-prism
_exptl_crystal_F_000 1176
_exptl_crystal_size_max 0.250
_exptl_crystal_size_mid 0.200
_exptl_crystal_size_min 0.080
_refine_diff_density_max 1.077
_refine_diff_density_min -1.266
_refine_diff_density_rms 0.319
_refine_ls_extinction_method none
_refine_ls_goodness_of_fit_ref 1.001
_refine_ls_hydrogen_treatment constr
_refine_ls_matrix_type full
_refine_ls_number_parameters 239
_refine_ls_number_reflns 3379
_refine_ls_number_restraints 78
_refine_ls_restrained_S_all 1.000
_refine_ls_R_factor_all 0.0412
_refine_ls_R_factor_gt 0.0335
_refine_ls_shift/su_max 0.016
_refine_ls_shift/su_mean 0.001
_refine_ls_structure_factor_coef Fsqd
_refine_ls_weighting_details 'w=1/[\s^2^(Fo^2^)+(0.0191P)^2^+9.9534P] where P=(Fo^2^+2Fc^2^)/3'
_refine_ls_weighting_scheme calc
_refine_ls_wR_factor_gt 0.0801
_refine_ls_wR_factor_ref 0.0852
_reflns_Friedel_coverage 0.000
_reflns_number_gt 3024
_reflns_number_total 3379
_reflns_threshold_expression 'I > 2\s(I)'
_cod_data_source_file d5dt00103j2.cif
_cod_data_source_block 6a_bupy2
_cod_depositor_comments 'Adding full bibliography for 7718408--7718415.cif.'
_cod_original_cell_volume 1847.9(5)
_cod_original_sg_symbol_H-M 'P 21/n'
_cod_database_code 7718409
_shelx_shelxl_version_number 2018/3
_shelx_space_group_comment
;
The symmetry employed for this shelxl refinement is uniquely defined
by the following loop, which should always be used as a source of
symmetry information in preference to the above space-group names.
They are only intended as comments.
;
_shelx_estimated_absorpt_t_min 0.329
_shelx_estimated_absorpt_t_max 0.657

loop_
_space_group_symop_operation_xyz
'x, y, z'
'-x+1/2, y+1/2, -z+1/2'
'-x, -y, -z'
'x-1/2, -y-1/2, z-1/2'

loop_
_atom_site_label
_atom_site_type_symbol
_atom_site_fract_x
_atom_site_fract_y
_atom_site_fract_z
_atom_site_U_iso_or_equiv
_atom_site_adp_type
_atom_site_occupancy
_atom_site_site_symmetry_order
_atom_site_calc_flag
_atom_site_refinement_flags_posn
_atom_site_refinement_flags_adp
_atom_site_refinement_flags_occupancy
_atom_site_disorder_assembly
_atom_site_disorder_group
I1 I 0.27347(4) 0.60852(3) 0.15386(3) 0.05306(14) Uani 1 1 d . . . . .
I2 I 0.56971(4) 0.62750(2) -0.04063(3) 0.04606(13) Uani 1 1 d . . . . .
Cu1 Cu 0.52181(7) 0.54295(5) 0.13000(6) 0.0505(2) Uani 1 1 d . . . . .
Cu2 Cu 0.29301(8) 0.52344(6) -0.01521(6) 0.0574(2) Uani 1 1 d . . . . .
P1 P 0.70973(14) 0.52223(9) 0.25900(10) 0.0365(3) Uani 1 1 d . . . . .
N1 N 0.8655(4) 0.4431(3) 0.1337(3) 0.0383(10) Uani 1 1 d . . . . .
C1 C 0.8535(5) 0.4487(3) 0.2322(4) 0.0376(11) Uani 1 1 d . . . . .
C2 C 0.9501(7) 0.4057(4) 0.3082(5) 0.0517(15) Uani 1 1 d . . . . .
H4 H 0.937544 0.408238 0.374965 0.062 Uiso 1 1 calc R U . . .
C3 C 1.0649(7) 0.3590(5) 0.2864(6) 0.0611(18) Uani 1 1 d . . . . .
H3 H 1.130002 0.329416 0.337543 0.073 Uiso 1 1 calc R U . . .
C4 C 1.0817(7) 0.3568(4) 0.1879(6) 0.0600(18) Uani 1 1 d . . . . .
H2 H 1.161011 0.328024 0.171340 0.072 Uiso 1 1 calc R U . . .
C5 C 0.9792(6) 0.3980(4) 0.1136(5) 0.0496(14) Uani 1 1 d . . . . .
H1 H 0.989367 0.394300 0.046344 0.060 Uiso 1 1 calc R U . . .
C6 C 0.8110(6) 0.6260(4) 0.3095(4) 0.0463(14) Uani 1 1 d . . . . .
C7 C 0.9499(9) 0.6099(5) 0.3893(7) 0.087(3) Uani 1 1 d . . . . .
H6 H 0.995624 0.666238 0.410308 0.131 Uiso 1 1 calc R U . . .
H5 H 1.014674 0.573171 0.360602 0.131 Uiso 1 1 calc R U . . .
H7 H 0.926869 0.580009 0.447138 0.131 Uiso 1 1 calc R U . . .
C8 C 0.8553(10) 0.6718(6) 0.2195(7) 0.088(3) Uani 1 1 d . . . . .
H8 H 0.770002 0.689193 0.170630 0.132 Uiso 1 1 calc R U . . .
H10 H 0.911484 0.631001 0.188291 0.132 Uiso 1 1 calc R U . . .
H9 H 0.912257 0.723924 0.242862 0.132 Uiso 1 1 calc R U . . .
C9 C 0.7082(9) 0.6870(5) 0.3502(7) 0.083(3) Uani 1 1 d . . . . .
H12 H 0.680247 0.658968 0.407435 0.125 Uiso 1 1 calc R U . . .
H13 H 0.623514 0.697830 0.297763 0.125 Uiso 1 1 calc R U . . .
H11 H 0.755683 0.742874 0.371246 0.125 Uiso 1 1 calc R U . . .
C14 C 0.5651(13) 0.3983(8) 0.3504(9) 0.066(3) Uani 0.756(14) 1 d . U P A 1
H14B H 0.521052 0.382195 0.284185 0.079 Uiso 0.756(14) 1 calc R U P A 1
N2 N 0.7236(9) 0.4933(7) 0.4653(6) 0.061(2) Uani 0.756(14) 1 d . U P A 1
C10 C 0.6597(6) 0.4643(4) 0.3663(5) 0.0512(14) Uani 0.756(14) 1 d . U P A 1
C11 C 0.6871(11) 0.4489(8) 0.5410(7) 0.067(3) Uani 0.756(14) 1 d . U P A 1
H11B H 0.726517 0.468484 0.606821 0.081 Uiso 0.756(14) 1 calc R U P A 1
C12 C 0.5975(13) 0.3774(9) 0.5310(9) 0.067(3) Uani 0.756(14) 1 d . U P A 1
H12B H 0.582223 0.346754 0.588034 0.080 Uiso 0.756(14) 1 calc R U P A 1
C13 C 0.5294(16) 0.3510(9) 0.4351(10) 0.074(3) Uani 0.756(14) 1 d . U P A 1
H13B H 0.462701 0.304247 0.425146 0.089 Uiso 0.756(14) 1 calc R U P A 1
C14' C 0.510(3) 0.423(2) 0.343(2) 0.054(5) Uani 0.244(14) 1 d . U P A 2
H14A H 0.445461 0.439781 0.283859 0.065 Uiso 0.244(14) 1 calc R U P A 2
C10' C 0.6597(6) 0.4643(4) 0.3663(5) 0.0512(14) Uani 0.244(14) 1 d . U P A 2
N2' N 0.740(3) 0.440(2) 0.445(2) 0.067(5) Uani 0.244(14) 1 d . U P A 2
C11' C 0.693(4) 0.384(3) 0.509(3) 0.073(6) Uani 0.244(14) 1 d . U P A 2
H11A H 0.757077 0.370864 0.569970 0.087 Uiso 0.244(14) 1 calc R U P A 2
C12' C 0.568(4) 0.347(3) 0.494(4) 0.069(6) Uani 0.244(14) 1 d . U P A 2
H12A H 0.545357 0.308232 0.543214 0.083 Uiso 0.244(14) 1 calc R U P A 2
C13' C 0.466(4) 0.364(2) 0.404(3) 0.064(5) Uani 0.244(14) 1 d . U P A 2
H13A H 0.376213 0.335889 0.388051 0.076 Uiso 0.244(14) 1 calc R U P A 2

loop_
_atom_site_aniso_label
_atom_site_aniso_U_11
_atom_site_aniso_U_22
_atom_site_aniso_U_33
_atom_site_aniso_U_23
_atom_site_aniso_U_13
_atom_site_aniso_U_12
I1 0.0409(2) 0.0666(3) 0.0513(2) -0.01295(19) 0.00903(17) 0.00890(18)
I2 0.0510(2) 0.0395(2) 0.0461(2) 0.00737(15) 0.00679(17) 0.00226(16)
Cu1 0.0335(4) 0.0650(5) 0.0478(4) 0.0009(3) -0.0031(3) 0.0085(3)
Cu2 0.0493(4) 0.0774(6) 0.0411(4) -0.0021(4) 0.0000(3) 0.0205(4)
P1 0.0293(7) 0.0424(7) 0.0353(7) 0.0011(6) 0.0015(5) 0.0044(5)
N1 0.030(2) 0.040(2) 0.043(2) -0.0024(19) 0.0020(19) 0.0012(18)
C1 0.030(3) 0.037(3) 0.042(3) -0.004(2) -0.001(2) -0.002(2)
C2 0.049(3) 0.056(4) 0.045(3) 0.000(3) -0.004(3) 0.014(3)
C3 0.043(3) 0.063(4) 0.070(4) 0.004(3) -0.005(3) 0.019(3)
C4 0.035(3) 0.053(4) 0.091(5) -0.009(4) 0.012(3) 0.008(3)
C5 0.036(3) 0.054(3) 0.060(4) -0.004(3) 0.012(3) 0.005(3)
C6 0.040(3) 0.045(3) 0.047(3) -0.011(3) -0.004(3) 0.006(2)
C7 0.073(5) 0.064(5) 0.098(6) -0.011(4) -0.043(5) 0.000(4)
C8 0.097(6) 0.077(5) 0.094(6) -0.019(5) 0.028(5) -0.044(5)
C9 0.072(5) 0.056(4) 0.125(7) -0.025(4) 0.026(5) 0.008(4)
C14 0.080(6) 0.070(5) 0.049(4) -0.008(4) 0.019(5) -0.009(5)
N2 0.062(4) 0.077(5) 0.041(3) 0.003(4) 0.003(3) 0.002(4)
C10 0.043(3) 0.064(3) 0.049(3) 0.009(3) 0.015(2) 0.010(3)
C11 0.068(5) 0.088(6) 0.042(4) 0.010(4) 0.004(4) 0.007(4)
C12 0.069(6) 0.086(6) 0.051(5) 0.011(4) 0.022(4) 0.003(5)
C13 0.082(6) 0.082(6) 0.060(6) 0.009(5) 0.019(5) -0.014(5)
C14' 0.042(8) 0.073(9) 0.050(8) 0.016(7) 0.012(7) 0.005(8)
C10' 0.043(3) 0.064(3) 0.049(3) 0.009(3) 0.015(2) 0.010(3)
N2' 0.051(8) 0.084(9) 0.061(8) 0.026(8) 0.004(7) 0.002(8)
C11' 0.061(9) 0.091(11) 0.062(9) 0.033(9) 0.004(9) 0.001(9)
C12' 0.058(10) 0.088(11) 0.058(10) 0.029(9) 0.003(9) -0.001(9)
C13' 0.051(9) 0.084(10) 0.053(9) 0.026(8) 0.004(8) 0.000(9)

loop_
_atom_type_symbol
_atom_type_description
_atom_type_scat_dispersion_real
_atom_type_scat_dispersion_imag
_atom_type_scat_source
C C 0.0033 0.0016 'International Tables Vol C Tables 4.2.6.8 and 6.1.1.4'
H H 0.0000 0.0000 'International Tables Vol C Tables 4.2.6.8 and 6.1.1.4'
N N 0.0061 0.0033 'International Tables Vol C Tables 4.2.6.8 and 6.1.1.4'
P P 0.1023 0.0942 'International Tables Vol C Tables 4.2.6.8 and 6.1.1.4'
Cu Cu 0.3201 1.2651 'International Tables Vol C Tables 4.2.6.8 and 6.1.1.4'
I I -0.4742 1.8119 'International Tables Vol C Tables 4.2.6.8 and 6.1.1.4'

loop_
_geom_angle_atom_site_label_1
_geom_angle_atom_site_label_2
_geom_angle_atom_site_label_3
_geom_angle
_geom_angle_site_symmetry_1
_geom_angle_site_symmetry_3
_geom_angle_publ_flag
Cu1 I1 Cu2 59.20(2) . . ?
Cu2 I2 Cu1 61.63(3) 3_665 . ?
Cu2 I2 Cu1 56.29(2) 3_665 3_665 ?
Cu1 I2 Cu1 81.55(3) . 3_665 ?
P1 Cu1 Cu2 165.30(6) . . ?
P1 Cu1 I1 122.85(5) . . ?
Cu2 Cu1 I1 60.81(3) . . ?
P1 Cu1 I2 118.09(5) . . ?
Cu2 Cu1 I2 71.46(3) . . ?
I1 Cu1 I2 103.98(3) . . ?
P1 Cu1 Cu2 83.70(5) . 3_665 ?
Cu2 Cu1 Cu2 93.69(3) . 3_665 ?
I1 Cu1 Cu2 153.44(3) . 3_665 ?
I2 Cu1 Cu2 57.21(3) . 3_665 ?
P1 Cu1 I2 108.82(5) . 3_665 ?
Cu2 Cu1 I2 57.19(3) . 3_665 ?
I1 Cu1 I2 100.66(3) . 3_665 ?
I2 Cu1 I2 98.45(3) . 3_665 ?
Cu2 Cu1 I2 67.43(3) 3_665 3_665 ?
N1 Cu2 Cu1 158.33(14) 3_665 . ?
N1 Cu2 I2 132.90(13) 3_665 3_665 ?
Cu1 Cu2 I2 66.51(3) . 3_665 ?
N1 Cu2 I1 112.74(13) 3_665 . ?
Cu1 Cu2 I1 60.00(3) . . ?
I2 Cu2 I1 106.67(3) 3_665 . ?
N1 Cu2 Cu1 95.76(13) 3_665 3_665 ?
Cu1 Cu2 Cu1 86.32(3) . 3_665 ?
I2 Cu2 Cu1 61.15(3) 3_665 3_665 ?
I1 Cu2 Cu1 145.49(4) . 3_665 ?
C10' P1 C1 101.4(3) . . ?
C10 P1 C1 101.4(3) . . ?
C10' P1 C6 107.7(3) . . ?
C10 P1 C6 107.7(3) . . ?
C1 P1 C6 102.9(2) . . ?
C10' P1 Cu1 112.6(2) . . ?
C10 P1 Cu1 112.6(2) . . ?
C1 P1 Cu1 115.46(17) . . ?
C6 P1 Cu1 115.43(18) . . ?
C5 N1 C1 117.7(5) . . ?
C5 N1 Cu2 117.4(4) . 3_665 ?
C1 N1 Cu2 123.9(3) . 3_665 ?
N1 C1 C2 121.1(5) . . ?
N1 C1 P1 116.5(4) . . ?
C2 C1 P1 122.2(4) . . ?
C3 C2 C1 120.5(6) . . ?
C3 C2 H4 119.7 . . ?
C1 C2 H4 119.7 . . ?
C4 C3 C2 118.6(6) . . ?
C4 C3 H3 120.7 . . ?
C2 C3 H3 120.7 . . ?
C3 C4 C5 118.9(6) . . ?
C3 C4 H2 120.6 . . ?
C5 C4 H2 120.6 . . ?
N1 C5 C4 123.1(6) . . ?
N1 C5 H1 118.5 . . ?
C4 C5 H1 118.5 . . ?
C9 C6 C8 108.8(6) . . ?
C9 C6 C7 111.2(6) . . ?
C8 C6 C7 106.8(7) . . ?
C9 C6 P1 108.1(5) . . ?
C8 C6 P1 106.8(4) . . ?
C7 C6 P1 114.9(4) . . ?
C6 C7 H6 109.5 . . ?
C6 C7 H5 109.5 . . ?
H6 C7 H5 109.5 . . ?
C6 C7 H7 109.5 . . ?
H6 C7 H7 109.5 . . ?
H5 C7 H7 109.5 . . ?
C6 C8 H8 109.5 . . ?
C6 C8 H10 109.5 . . ?
H8 C8 H10 109.5 . . ?
C6 C8 H9 109.5 . . ?
H8 C8 H9 109.5 . . ?
H10 C8 H9 109.5 . . ?
C6 C9 H12 109.5 . . ?
C6 C9 H13 109.5 . . ?
H12 C9 H13 109.5 . . ?
C6 C9 H11 109.5 . . ?
H12 C9 H11 109.5 . . ?
H13 C9 H11 109.5 . . ?
C10 C14 C13 120.3(10) . . ?
C10 C14 H14B 119.9 . . ?
C13 C14 H14B 119.9 . . ?
C11 N2 C10 116.4(8) . . ?
C14 C10 N2 121.6(8) . . ?
C14 C10 P1 120.4(7) . . ?
N2 C10 P1 118.0(6) . . ?
N2 C11 C12 125.5(9) . . ?
N2 C11 H11B 117.3 . . ?
C12 C11 H11B 117.3 . . ?
C11 C12 C13 118.7(10) . . ?
C11 C12 H12B 120.6 . . ?
C13 C12 H12B 120.6 . . ?
C12 C13 C14 117.4(11) . . ?
C12 C13 H13B 121.3 . . ?
C14 C13 H13B 121.3 . . ?
C13' C14' C10' 123(3) . . ?
C13' C14' H14A 118.5 . . ?
C10' C14' H14A 118.5 . . ?
N2' C10' C14' 116.1(19) . . ?
N2' C10' P1 127.3(13) . . ?
C14' C10' P1 114.8(13) . . ?
C10' N2' C11' 121(3) . . ?
C12' C11' N2' 126(3) . . ?
C12' C11' H11A 116.8 . . ?
N2' C11' H11A 116.8 . . ?
C11' C12' C13' 120(4) . . ?
C11' C12' H12A 120.2 . . ?
C13' C12' H12A 120.2 . . ?
C14' C13' C12' 114(3) . . ?
C14' C13' H13A 122.9 . . ?
C12' C13' H13A 122.9 . . ?

loop_
_geom_bond_atom_site_label_1
_geom_bond_atom_site_label_2
_geom_bond_distance
_geom_bond_site_symmetry_2
_geom_bond_publ_flag
I1 Cu1 2.6211(9) . ?
I1 Cu2 2.6423(9) . ?
I2 Cu2 2.6266(9) 3_665 ?
I2 Cu1 2.7366(9) . ?
I2 Cu1 2.8661(9) 3_665 ?
Cu1 P1 2.2216(14) . ?
Cu1 Cu2 2.5997(11) . ?
Cu1 Cu2 2.7492(11) 3_665 ?
Cu2 N1 2.001(4) 3_665 ?
P1 C10' 1.827(6) . ?
P1 C10 1.827(6) . ?
P1 C1 1.838(5) . ?
P1 C6 1.870(6) . ?
N1 C5 1.342(7) . ?
N1 C1 1.354(7) . ?
C1 C2 1.375(7) . ?
C2 C3 1.371(9) . ?
C2 H4 0.9300 . ?
C3 C4 1.365(10) . ?
C3 H3 0.9300 . ?
C4 C5 1.378(9) . ?
C4 H2 0.9300 . ?
C5 H1 0.9300 . ?
C6 C9 1.515(9) . ?
C6 C8 1.522(10) . ?
C6 C7 1.525(8) . ?
C7 H6 0.9600 . ?
C7 H5 0.9600 . ?
C7 H7 0.9600 . ?
C8 H8 0.9600 . ?
C8 H10 0.9600 . ?
C8 H9 0.9600 . ?
C9 H12 0.9600 . ?
C9 H13 0.9600 . ?
C9 H11 0.9600 . ?
C14 C10 1.315(13) . ?
C14 C13 1.438(16) . ?
C14 H14B 0.9300 . ?
N2 C11 1.319(12) . ?
N2 C10 1.407(10) . ?
C11 C12 1.350(16) . ?
C11 H11B 0.9300 . ?
C12 C13 1.369(16) . ?
C12 H12B 0.9300 . ?
C13 H13B 0.9300 . ?
C14' C13' 1.33(5) . ?
C14' C10' 1.51(3) . ?
C14' H14A 0.9300 . ?
C10' N2' 1.22(2) . ?
N2' C11' 1.34(4) . ?
C11' C12' 1.28(5) . ?
C11' H11A 0.9300 . ?
C12' C13' 1.40(5) . ?
C12' H12A 0.9300 . ?
C13' H13A 0.9300 . ?

loop_
_geom_torsion_atom_site_label_1
_geom_torsion_atom_site_label_2
_geom_torsion_atom_site_label_3
_geom_torsion_atom_site_label_4
_geom_torsion
_geom_torsion_site_symmetry_1
_geom_torsion_site_symmetry_2
_geom_torsion_site_symmetry_3
_geom_torsion_site_symmetry_4
_geom_torsion_publ_flag
C5 N1 C1 C2 -3.4(8) . . . . ?
Cu2 N1 C1 C2 164.3(4) 3_665 . . . ?
C5 N1 C1 P1 172.8(4) . . . . ?
Cu2 N1 C1 P1 -19.5(6) 3_665 . . . ?
C10' P1 C1 N1 147.8(4) . . . . ?
C10 P1 C1 N1 147.8(4) . . . . ?
C6 P1 C1 N1 -100.8(4) . . . . ?
Cu1 P1 C1 N1 25.9(5) . . . . ?
C10' P1 C1 C2 -36.0(5) . . . . ?
C10 P1 C1 C2 -36.0(5) . . . . ?
C6 P1 C1 C2 75.3(5) . . . . ?
Cu1 P1 C1 C2 -158.0(4) . . . . ?
N1 C1 C2 C3 2.8(9) . . . . ?
P1 C1 C2 C3 -173.2(5) . . . . ?
C1 C2 C3 C4 0.5(10) . . . . ?
C2 C3 C4 C5 -3.0(10) . . . . ?
C1 N1 C5 C4 0.9(9) . . . . ?
Cu2 N1 C5 C4 -167.7(5) 3_665 . . . ?
C3 C4 C5 N1 2.4(10) . . . . ?
C10' P1 C6 C9 -64.6(6) . . . . ?
C10 P1 C6 C9 -64.6(6) . . . . ?
C1 P1 C6 C9 -171.2(5) . . . . ?
Cu1 P1 C6 C9 62.1(5) . . . . ?
C10' P1 C6 C8 178.4(5) . . . . ?
C10 P1 C6 C8 178.4(5) . . . . ?
C1 P1 C6 C8 71.8(5) . . . . ?
Cu1 P1 C6 C8 -54.9(5) . . . . ?
C10' P1 C6 C7 60.2(6) . . . . ?
C10 P1 C6 C7 60.2(6) . . . . ?
C1 P1 C6 C7 -46.4(6) . . . . ?
Cu1 P1 C6 C7 -173.1(5) . . . . ?
C13 C14 C10 N2 -3.0(12) . . . . ?
C13 C14 C10 P1 178.0(8) . . . . ?
C11 N2 C10 C14 2.2(10) . . . . ?
C11 N2 C10 P1 -178.7(7) . . . . ?
C1 P1 C10 C14 -84.9(7) . . . . ?
C6 P1 C10 C14 167.4(7) . . . . ?
Cu1 P1 C10 C14 39.0(7) . . . . ?
C1 P1 C10 N2 96.0(6) . . . . ?
C6 P1 C10 N2 -11.7(6) . . . . ?
Cu1 P1 C10 N2 -140.0(5) . . . . ?
C10 N2 C11 C12 1.7(15) . . . . ?
N2 C11 C12 C13 -4.7(19) . . . . ?
C11 C12 C13 C14 3.7(18) . . . . ?
C10 C14 C13 C12 -0.1(17) . . . . ?
C13' C14' C10' N2' 0(2) . . . . ?
C13' C14' C10' P1 166(2) . . . . ?
C1 P1 C10' N2' 52.2(19) . . . . ?
C6 P1 C10' N2' -55.5(19) . . . . ?
Cu1 P1 C10' N2' 176.2(19) . . . . ?
C1 P1 C10' C14' -111.7(13) . . . . ?
C6 P1 C10' C14' 140.6(13) . . . . ?
Cu1 P1 C10' C14' 12.2(13) . . . . ?
C14' C10' N2' C11' -4(2) . . . . ?
P1 C10' N2' C11' -167.6(19) . . . . ?
C10' N2' C11' C12' 4(5) . . . . ?
N2' C11' C12' C13' 0(6) . . . . ?
C10' C14' C13' C12' 3(4) . . . . ?
C11' C12' C13' C14' -3(5) . . . . ?
